data_7017655
loop_
_publ_author_name
'Kobelt, Claudia'
'Burschka, Christian'
'Bertermann, R\"udiger'
'Fonseca Guerra, C.'
'Bickelhaupt, F. Matthias'
'Tacke, Reinhold'

_publ_section_title
;
 Synthesis and structural characterisation of neutral pentacoordinate
 silicon(iv) complexes with a tridentate dianionic N,N,S chelate ligand.
;
_journal_issue 7
_journal_name_full 'Dalton transactions (Cambridge, England : 2003)'
_journal_page_first 2148
_journal_page_last 2162
_journal_paper_doi 10.1039/c1dt11306b
_journal_volume 41
_journal_year 2012
_chemical_formula_moiety '2(C18 H15 N5 S Si), C7 H8'
_chemical_formula_sum 'C21.5 H19 N5 S Si'
_chemical_formula_weight 407.57
_chemical_name_systematic
;
?
;
_space_group_IT_number 14
_symmetry_cell_setting monoclinic
_symmetry_space_group_name_Hall '-P 2yn'
_symmetry_space_group_name_H-M 'P 1 21/n 1'
_atom_sites_solution_hydrogens geom
_atom_sites_solution_primary direct
_atom_sites_solution_secondary difmap
_audit_creation_method SHELXL-97
_cell_angle_alpha 90.00
_cell_angle_beta 95.259(17)
_cell_angle_gamma 90.00
_cell_formula_units_Z 4
_cell_length_a 12.0354(17)
_cell_length_b 13.1538(18)
_cell_length_c 12.9714(18)
_cell_measurement_reflns_used 5000
_cell_measurement_temperature 173(2)
_cell_measurement_theta_max 24.9
_cell_measurement_theta_min 6.65
_cell_volume 2044.9(5)
_computing_cell_refinement Stoe-IPDs
_computing_data_collection Stoe-IPDs
_computing_data_reduction Stoe-IPDS
_computing_molecular_graphics ortep/Povray
_computing_publication_material Bruker-SHELXTL
_computing_structure_refinement 'SHELXL-97 (Sheldrick, 2008)'
_computing_structure_solution 'SHELXS-97 (Sheldrick, 2008)'
_diffrn_ambient_temperature 173(2)
_diffrn_measured_fraction_theta_full 0.990
_diffrn_measured_fraction_theta_max 0.990
_diffrn_measurement_device_type image_plate_Stoe-IPDS
_diffrn_measurement_method omega-scan
_diffrn_radiation_monochromator graphite
_diffrn_radiation_source 'fine-focus sealed tube'
_diffrn_radiation_type MoK\a
_diffrn_radiation_wavelength 0.71073
_diffrn_reflns_av_R_equivalents 0.0390
_diffrn_reflns_av_sigmaI/netI 0.0331
_diffrn_reflns_limit_h_max 16
_diffrn_reflns_limit_h_min -16
_diffrn_reflns_limit_k_max 17
_diffrn_reflns_limit_k_min -17
_diffrn_reflns_limit_l_max 17
_diffrn_reflns_limit_l_min -17
_diffrn_reflns_number 23950
_diffrn_reflns_theta_full 29.15
_diffrn_reflns_theta_max 29.15
_diffrn_reflns_theta_min 2.42
_exptl_absorpt_coefficient_mu 0.235
_exptl_absorpt_correction_T_max 0.8626
_exptl_absorpt_correction_T_min 0.8216
_exptl_absorpt_correction_type multi-scan
_exptl_absorpt_process_details
;
[c.f. r.h. blessing, acta cryst. (1995), a51, 33-38]
;
_exptl_crystal_colour yellow
_exptl_crystal_density_diffrn 1.324
_exptl_crystal_density_method 'not measured'
_exptl_crystal_description block
_exptl_crystal_F_000 852
_exptl_crystal_size_max .5
_exptl_crystal_size_mid .4
_exptl_crystal_size_min .3
_refine_diff_density_max 0.556
_refine_diff_density_min -0.356
_refine_diff_density_rms 0.052
_refine_ls_extinction_method none
_refine_ls_goodness_of_fit_ref 1.075
_refine_ls_hydrogen_treatment constr
_refine_ls_matrix_type full
_refine_ls_number_parameters 278
_refine_ls_number_reflns 5456
_refine_ls_number_restraints 57
_refine_ls_restrained_S_all 1.122
_refine_ls_R_factor_all 0.0711
_refine_ls_R_factor_gt 0.0476
_refine_ls_shift/su_max 0.000
_refine_ls_shift/su_mean 0.000
_refine_ls_structure_factor_coef Fsqd
_refine_ls_weighting_details 'calc w=1/[\s^2^(Fo^2^)+(0.0698P)^2^+0.4612P] where P=(Fo^2^+2Fc^2^)/3'
_refine_ls_weighting_scheme calc
_refine_ls_wR_factor_gt 0.1241
_refine_ls_wR_factor_ref 0.1345
_reflns_number_gt 3763
_reflns_number_total 5456
_reflns_threshold_expression >2sigma(I)
_cod_data_source_file c1dt11306b.txt
_cod_data_source_block kob02i_5
_cod_depositor_comments
;
The following automatic conversions were performed:

'_exptl_absorpt_correction_type' value 'multi_scan' changed to
'multi-scan' according to
/home/saulius/struct/CIF-dictionaries/cif_core.dic dictionary named
'cif_core.dic' version 2.4.1 from 2010-06-29.

Automatic conversion script
Id: cif_fix_values 1715 2011-07-08 13:25:40Z adriana 
;
_cod_original_sg_symbol_H-M P21/n
_cod_original_formula_sum 'C21.50 H19 N5 S Si'
_cod_database_code 7017655

loop_
_symmetry_equiv_pos_as_xyz
'x, y, z'
'-x+1/2, y+1/2, -z+1/2'
'-x, -y, -z'
'x-1/2, -y-1/2, z-1/2'

loop_
_atom_site_label
_atom_site_type_symbol
_atom_site_fract_x
_atom_site_fract_y
_atom_site_fract_z
_atom_site_U_iso_or_equiv
_atom_site_adp_type
_atom_site_occupancy
_atom_site_symmetry_multiplicity
_atom_site_calc_flag
_atom_site_refinement_flags
_atom_site_disorder_assembly
_atom_site_disorder_group
C1 C 0.40311(14) 0.91957(14) 0.68069(14) 0.0327(4) Uani 1 1 d . . .
C2 C 0.4261(2) 0.97124(17) 0.77385(17) 0.0479(5) Uani 1 1 d . . .
H2 H 0.3819 1.0282 0.7890 0.058 Uiso 1 1 calc R . .
C3 C 0.5134(3) 0.9403(2) 0.8453(2) 0.0669(8) Uani 1 1 d . . .
H3 H 0.5273 0.9755 0.9091 0.080 Uiso 1 1 calc R . .
C4 C 0.5795(2) 0.8585(2) 0.8236(2) 0.0675(8) Uani 1 1 d . . .
H4 H 0.6382 0.8373 0.8728 0.081 Uiso 1 1 calc R . .
C5 C 0.56053(18) 0.8081(2) 0.7314(2) 0.0559(6) Uani 1 1 d . . .
H5 H 0.6072 0.7530 0.7156 0.067 Uiso 1 1 calc R . .
C6 C 0.47311(16) 0.83772(17) 0.66127(16) 0.0421(5) Uani 1 1 d . . .
H6 H 0.4600 0.8016 0.5979 0.051 Uiso 1 1 calc R . .
C7 C 0.41119(16) 1.14324(16) 0.59026(16) 0.0408(4) Uani 1 1 d . . .
H7 H 0.4710 1.1035 0.5691 0.049 Uiso 1 1 calc R . .
C8 C 0.4273(2) 1.24529(18) 0.61041(17) 0.0497(5) Uani 1 1 d . . .
H8 H 0.4980 1.2757 0.6040 0.060 Uiso 1 1 calc R . .
C9 C 0.3392(2) 1.30328(17) 0.64021(17) 0.0513(5) Uani 1 1 d . . .
H9 H 0.3492 1.3736 0.6548 0.062 Uiso 1 1 calc R . .
C10 C 0.2371(2) 1.25795(16) 0.64839(17) 0.0464(5) Uani 1 1 d . . .
H10 H 0.1757 1.2967 0.6675 0.056 Uiso 1 1 calc R . .
C11 C 0.22569(15) 1.15454(15) 0.62817(13) 0.0344(4) Uani 1 1 d . . .
C12 C 0.12164(15) 1.09407(15) 0.63537(15) 0.0377(4) Uani 1 1 d . . .
H12A H 0.0949 1.1021 0.7048 0.045 Uiso 1 1 calc R . .
H12B H 0.0623 1.1179 0.5830 0.045 Uiso 1 1 calc R . .
C13 C 0.05974(14) 0.91738(16) 0.61926(14) 0.0353(4) Uani 1 1 d . . .
C14 C -0.04711(16) 0.94271(19) 0.64563(17) 0.0463(5) Uani 1 1 d . . .
H14 H -0.0641 1.0111 0.6619 0.056 Uiso 1 1 calc R . .
C15 C -0.12867(18) 0.8673(2) 0.6480(2) 0.0577(6) Uani 1 1 d . . .
H15 H -0.2007 0.8847 0.6669 0.069 Uiso 1 1 calc R . .
C16 C -0.10583(19) 0.7676(2) 0.62333(19) 0.0575(6) Uani 1 1 d . . .
H16 H -0.1619 0.7170 0.6252 0.069 Uiso 1 1 calc R . .
C17 C -0.00045(19) 0.74170(19) 0.59578(17) 0.0492(5) Uani 1 1 d . . .
H17 H 0.0152 0.6734 0.5782 0.059 Uiso 1 1 calc R . .
C18 C 0.08224(16) 0.81578(16) 0.59388(15) 0.0383(4) Uani 1 1 d . . .
N2 N 0.14774(12) 0.98757(12) 0.61701(12) 0.0329(3) Uani 1 1 d . . .
N1 N 0.31096(12) 1.09880(12) 0.60021(11) 0.0324(3) Uani 1 1 d . . .
N3 N 0.33387(13) 0.96241(14) 0.45936(13) 0.0402(4) Uani 1 1 d . . .
N4 N 0.29934(14) 0.91786(16) 0.38437(14) 0.0478(4) Uani 1 1 d . . .
N5 N 0.2701(2) 0.8783(2) 0.30750(17) 0.0773(8) Uani 1 1 d . . .
S S 0.21792(4) 0.78954(4) 0.56280(5) 0.04581(16) Uani 1 1 d . . .
Si Si 0.28102(4) 0.95151(4) 0.58471(4) 0.02987(13) Uani 1 1 d . . .
C19 C 0.6820(8) 1.4900(9) 0.5638(9) 0.113(3) Uani 0.50 1 d PU A -1
H19A H 0.7155 1.5575 0.5589 0.136 Uiso 0.50 1 calc PR A -1
H19B H 0.7222 1.4412 0.5239 0.136 Uiso 0.50 1 calc PR A -1
H19C H 0.6868 1.4688 0.6365 0.136 Uiso 0.50 1 calc PR A -1
C20 C 0.5097(4) 1.5553(3) 0.5866(3) 0.091(2) Uani 0.50 1 d PGU A -1
H20 H 0.5470 1.5864 0.6462 0.109 Uiso 0.50 1 calc PR A -1
C21 C 0.3962(4) 1.5713(4) 0.5624(5) 0.098(2) Uani 0.50 1 d PGU A -1
H21 H 0.3559 1.6133 0.6054 0.117 Uiso 0.50 1 calc PR A -1
C22 C 0.3417(3) 1.5258(5) 0.4752(5) 0.098(2) Uani 0.50 1 d PGU A -1
H22 H 0.2641 1.5367 0.4586 0.118 Uiso 0.50 1 calc PR A -1
C23 C 0.4007(4) 1.4643(4) 0.4123(4) 0.102(2) Uani 0.50 1 d PGU A -1
H23 H 0.3634 1.4331 0.3527 0.122 Uiso 0.50 1 calc PR A -1
C24 C 0.5142(4) 1.4482(3) 0.4365(3) 0.0605(15) Uani 0.50 1 d PGU A -1
H24 H 0.5545 1.4062 0.3935 0.073 Uiso 0.50 1 calc PR A -1
C25 C 0.5687(3) 1.4937(3) 0.5237(3) 0.0560(11) Uani 0.50 1 d PGU A -1

loop_
_atom_site_aniso_label
_atom_site_aniso_U_11
_atom_site_aniso_U_22
_atom_site_aniso_U_33
_atom_site_aniso_U_23
_atom_site_aniso_U_13
_atom_site_aniso_U_12
C1 0.0329(8) 0.0322(9) 0.0327(8) 0.0039(7) 0.0009(7) -0.0037(7)
C2 0.0652(14) 0.0364(11) 0.0396(10) -0.0009(9) -0.0095(9) -0.0040(10)
C3 0.091(2) 0.0527(15) 0.0501(14) 0.0018(12) -0.0300(13) -0.0090(14)
C4 0.0620(14) 0.0550(15) 0.0784(18) 0.0195(14) -0.0327(13) -0.0062(12)
C5 0.0401(10) 0.0564(14) 0.0694(16) 0.0175(12) -0.0047(10) 0.0062(10)
C6 0.0354(9) 0.0470(12) 0.0440(11) 0.0072(9) 0.0034(8) 0.0059(8)
C7 0.0397(9) 0.0416(11) 0.0413(10) 0.0040(8) 0.0046(8) -0.0068(8)
C8 0.0564(12) 0.0467(12) 0.0455(11) 0.0044(10) 0.0025(9) -0.0165(10)
C9 0.0741(15) 0.0358(11) 0.0432(11) -0.0026(9) 0.0014(10) -0.0087(10)
C10 0.0617(13) 0.0363(11) 0.0417(11) -0.0060(9) 0.0081(9) 0.0045(9)
C11 0.0414(9) 0.0342(9) 0.0276(8) -0.0014(7) 0.0039(7) 0.0044(7)
C12 0.0368(9) 0.0376(10) 0.0397(10) -0.0027(8) 0.0085(7) 0.0066(8)
C13 0.0292(8) 0.0445(11) 0.0316(9) 0.0042(8) -0.0006(7) -0.0029(7)
C14 0.0324(9) 0.0583(14) 0.0488(11) 0.0074(10) 0.0061(8) 0.0002(9)
C15 0.0336(10) 0.0811(19) 0.0587(14) 0.0160(13) 0.0061(9) -0.0077(11)
C16 0.0462(12) 0.0716(17) 0.0531(13) 0.0207(12) -0.0033(10) -0.0229(11)
C17 0.0497(11) 0.0498(13) 0.0458(11) 0.0100(10) -0.0083(9) -0.0153(10)
C18 0.0373(9) 0.0421(11) 0.0339(9) 0.0029(8) -0.0055(7) -0.0062(8)
N2 0.0304(7) 0.0331(8) 0.0351(8) -0.0021(6) 0.0031(6) 0.0012(6)
N1 0.0345(7) 0.0332(8) 0.0295(7) 0.0013(6) 0.0035(6) 0.0008(6)
N3 0.0371(8) 0.0469(10) 0.0372(8) -0.0032(7) 0.0064(7) 0.0022(7)
N4 0.0381(8) 0.0646(12) 0.0412(9) -0.0068(9) 0.0057(7) 0.0088(8)
N5 0.0732(14) 0.114(2) 0.0438(11) -0.0315(13) 0.0010(10) -0.0001(14)
S 0.0411(3) 0.0356(3) 0.0602(3) -0.0131(2) 0.0017(2) -0.0021(2)
Si 0.0280(2) 0.0321(3) 0.0295(2) -0.00321(19) 0.00246(17) 0.00184(18)
C19 0.106(4) 0.119(5) 0.110(5) 0.020(4) -0.015(4) -0.004(4)
C20 0.121(4) 0.069(4) 0.085(4) -0.005(3) 0.026(3) 0.014(4)
C21 0.108(4) 0.074(3) 0.112(4) 0.025(3) 0.012(3) 0.012(3)
C22 0.094(4) 0.091(4) 0.109(4) 0.042(3) 0.006(3) 0.010(3)
C23 0.114(4) 0.105(4) 0.080(3) 0.023(3) -0.023(3) -0.032(4)
C24 0.090(3) 0.038(3) 0.053(3) -0.003(2) 0.007(3) -0.011(2)
C25 0.069(3) 0.043(2) 0.054(2) 0.004(2) -0.003(2) 0.003(2)

loop_
_atom_type_symbol
_atom_type_description
_atom_type_scat_dispersion_real
_atom_type_scat_dispersion_imag
_atom_type_scat_source
C C 0.0033 0.0016 'International Tables Vol C Tables 4.2.6.8 and 6.1.1.4'
H H 0.0000 0.0000 'International Tables Vol C Tables 4.2.6.8 and 6.1.1.4'
N N 0.0061 0.0033 'International Tables Vol C Tables 4.2.6.8 and 6.1.1.4'
Si Si 0.0817 0.0704 'International Tables Vol C Tables 4.2.6.8 and 6.1.1.4'
S S 0.1246 0.1234 'International Tables Vol C Tables 4.2.6.8 and 6.1.1.4'

loop_
_geom_angle_atom_site_label_1
_geom_angle_atom_site_label_2
_geom_angle_atom_site_label_3
_geom_angle
C2 C1 C6 117.09(19)
C2 C1 Si 123.07(15)
C6 C1 Si 119.79(15)
C1 C2 C3 120.8(2)
C4 C3 C2 120.3(2)
C5 C4 C3 120.1(2)
C4 C5 C6 119.6(2)
C5 C6 C1 122.1(2)
N1 C7 C8 120.8(2)
C7 C8 C9 119.3(2)
C10 C9 C8 119.5(2)
C9 C10 C11 118.9(2)
N1 C11 C10 121.48(18)
N1 C11 C12 113.16(16)
C10 C11 C12 125.36(17)
N2 C12 C11 107.86(14)
C14 C13 N2 123.95(19)
C14 C13 C18 118.89(18)
N2 C13 C18 117.16(16)
C15 C14 C13 119.9(2)
C16 C15 C14 120.8(2)
C15 C16 C17 119.8(2)
C16 C17 C18 120.2(2)
C17 C18 C13 120.40(19)
C17 C18 S 123.24(18)
C13 C18 S 116.36(14)
C13 N2 C12 116.90(15)
C13 N2 Si 122.16(13)
C12 N2 Si 120.79(12)
C11 N1 C7 120.01(17)
C11 N1 Si 115.30(12)
C7 N1 Si 124.58(13)
N4 N3 Si 125.27(15)
N5 N4 N3 175.5(3)
C18 S Si 95.42(7)
N2 Si N3 126.67(8)
N2 Si C1 125.13(8)
N3 Si C1 107.16(8)
N2 Si N1 82.72(7)
N3 Si N1 86.44(7)
C1 Si N1 91.57(7)
N2 Si S 88.91(6)
N3 Si S 95.92(6)
C1 Si S 96.03(6)
N1 Si S 170.97(5)
C21 C20 C25 120.0
C20 C21 C22 120.0
C23 C22 C21 120.0
C22 C23 C24 120.0
C25 C24 C23 120.0
C24 C25 C20 120.0
C24 C25 C19 130.7(6)
C20 C25 C19 109.3(6)

loop_
_geom_bond_atom_site_label_1
_geom_bond_atom_site_label_2
_geom_bond_distance
C1 C2 1.392(3)
C1 C6 1.404(3)
C1 Si 1.8842(19)
C2 C3 1.397(3)
C3 C4 1.382(4)
C4 C5 1.369(4)
C5 C6 1.382(3)
C7 N1 1.357(2)
C7 C8 1.378(3)
C8 C9 1.390(3)
C9 C10 1.378(3)
C10 C11 1.390(3)
C11 N1 1.338(2)
C11 C12 1.494(3)
C12 N2 1.460(2)
C13 C14 1.401(3)
C13 N2 1.407(2)
C13 C18 1.409(3)
C14 C15 1.398(3)
C15 C16 1.384(4)
C16 C17 1.391(3)
C17 C18 1.395(3)
C18 S 1.752(2)
N2 Si 1.7598(15)
N1 Si 1.9774(17)
N3 N4 1.178(2)
N3 Si 1.8051(17)
N4 N5 1.151(3)
S Si 2.2710(8)
C19 C25 1.415(10)
C20 C21 1.3900
C20 C25 1.3900
C21 C22 1.3900
C22 C23 1.3900
C23 C24 1.3900
C24 C25 1.3900

loop_
_geom_torsion_atom_site_label_1
_geom_torsion_atom_site_label_2
_geom_torsion_atom_site_label_3
_geom_torsion_atom_site_label_4
_geom_torsion
C6 C1 C2 C3 -1.7(3)
Si C1 C2 C3 175.79(19)
C1 C2 C3 C4 1.0(4)
C2 C3 C4 C5 0.7(4)
C3 C4 C5 C6 -1.7(4)
C4 C5 C6 C1 1.0(4)
C2 C1 C6 C5 0.7(3)
Si C1 C6 C5 -176.85(17)
N1 C7 C8 C9 -0.7(3)
C7 C8 C9 C10 -0.4(3)
C8 C9 C10 C11 1.1(3)
C9 C10 C11 N1 -0.6(3)
C9 C10 C11 C12 178.89(19)
N1 C11 C12 N2 4.5(2)
C10 C11 C12 N2 -175.05(18)
N2 C13 C14 C15 -178.54(19)
C18 C13 C14 C15 1.0(3)
C13 C14 C15 C16 -0.8(3)
C14 C15 C16 C17 0.1(4)
C15 C16 C17 C18 0.5(3)
C16 C17 C18 C13 -0.3(3)
C16 C17 C18 S 178.62(17)
C14 C13 C18 C17 -0.5(3)
N2 C13 C18 C17 179.15(17)
C14 C13 C18 S -179.47(15)
N2 C13 C18 S 0.1(2)
C14 C13 N2 C12 -5.1(3)
C18 C13 N2 C12 175.32(16)
C14 C13 N2 Si 179.27(15)
C18 C13 N2 Si -0.3(2)
C11 C12 N2 C13 -179.29(15)
C11 C12 N2 Si -3.6(2)
C10 C11 N1 C7 -0.5(3)
C12 C11 N1 C7 179.93(16)
C10 C11 N1 Si 175.79(15)
C12 C11 N1 Si -3.77(19)
C8 C7 N1 C11 1.2(3)
C8 C7 N1 Si -174.77(16)
Si N3 N4 N5 172(3)
C17 C18 S Si -178.94(17)
C13 C18 S Si 0.05(15)
C13 N2 Si N3 96.84(16)
C12 N2 Si N3 -78.61(16)
C13 N2 Si C1 -96.34(16)
C12 N2 Si C1 88.20(16)
C13 N2 Si N1 176.87(15)
C12 N2 Si N1 1.41(14)
C13 N2 Si S 0.27(14)
C12 N2 Si S -175.18(14)
N4 N3 Si N2 -65.2(2)
N4 N3 Si C1 126.03(18)
N4 N3 Si N1 -143.42(19)
N4 N3 Si S 27.83(19)
C2 C1 Si N2 -38.1(2)
C6 C1 Si N2 139.35(15)
C2 C1 Si N3 130.87(17)
C6 C1 Si N3 -51.69(17)
C2 C1 Si N1 44.11(17)
C6 C1 Si N1 -138.45(15)
C2 C1 Si S -131.02(16)
C6 C1 Si S 46.43(15)
C11 N1 Si N2 1.46(13)
C7 N1 Si N2 177.57(16)
C11 N1 Si N3 129.13(14)
C7 N1 Si N3 -54.76(16)
C11 N1 Si C1 -123.77(14)
C7 N1 Si C1 52.34(16)
C11 N1 Si S 23.7(4)
C7 N1 Si S -160.2(3)
C18 S Si N2 -0.15(8)
C18 S Si N3 -126.92(9)
C18 S Si C1 125.07(9)
C18 S Si N1 -22.2(3)
C25 C20 C21 C22 0.0
C20 C21 C22 C23 0.0
C21 C22 C23 C24 0.0
C22 C23 C24 C25 0.0
C23 C24 C25 C20 0.0
C23 C24 C25 C19 -179.4(9)
C21 C20 C25 C24 0.0
C21 C20 C25 C19 179.5(7)
